data_7015030
loop_
_publ_author_name
'Geiger, Robert A.'
'Chattopadhyay, Swarup'
'Day, Victor W.'
'Jackson, Timothy A.'

_publ_section_title
;
 Nucleophilic reactivity of a series of peroxomanganese(iii) complexes
 supported by tetradentate aminopyridyl ligands.
;
_journal_issue 8
_journal_name_full 'Dalton transactions (Cambridge, England : 2003)'
_journal_page_first 1707
_journal_page_last 1715
_journal_paper_doi 10.1039/c0dt01570a
_journal_volume 40
_journal_year 2011
_chemical_formula_sum 'C21 H26 F6 Mn N4 O6 S2'
_chemical_formula_weight 663.52
_chemical_name_systematic
;
?
;
_space_group_IT_number 14
_symmetry_cell_setting monoclinic
_symmetry_space_group_name_Hall '-P 2ybc'
_symmetry_space_group_name_H-M 'P 1 21/c 1'
_atom_sites_solution_hydrogens geom
_atom_sites_solution_primary direct
_atom_sites_solution_secondary difmap
_audit_creation_method SHELXTL
_cell_angle_alpha 90.00
_cell_angle_beta 99.020(7)
_cell_angle_gamma 90.00
_cell_formula_units_Z 4
_cell_length_a 16.801(7)
_cell_length_b 8.582(4)
_cell_length_c 19.054(8)
_cell_measurement_reflns_used 5226
_cell_measurement_temperature 100(2)
_cell_measurement_theta_max 29.07
_cell_measurement_theta_min 2.45
_cell_volume 2713(2)
_computing_cell_refinement 'Bruker SAINT'
_computing_data_collection 'Bruker SMART'
_computing_data_reduction 'Bruker SAINT'
_computing_molecular_graphics 'Bruker SHELXTL'
_computing_publication_material 'Bruker SHELXTL'
_computing_structure_refinement 'Bruker SHELXTL'
_computing_structure_solution 'Bruker SHELXTL'
_diffrn_ambient_temperature 100(2)
_diffrn_measured_fraction_theta_full 0.933
_diffrn_measured_fraction_theta_max 0.933
_diffrn_measurement_device_type 'Bruker SMART APEX CCD area detector'
_diffrn_measurement_method 'phi and omega scans'
_diffrn_radiation_monochromator graphite
_diffrn_radiation_source 'fine-focus sealed tube'
_diffrn_radiation_type MoK\a
_diffrn_radiation_wavelength 0.71073
_diffrn_reflns_av_R_equivalents 0.0414
_diffrn_reflns_av_sigmaI/netI 0.0348
_diffrn_reflns_limit_h_max 22
_diffrn_reflns_limit_h_min -22
_diffrn_reflns_limit_k_max 11
_diffrn_reflns_limit_k_min -11
_diffrn_reflns_limit_l_max 25
_diffrn_reflns_limit_l_min -25
_diffrn_reflns_number 24171
_diffrn_reflns_theta_full 29.15
_diffrn_reflns_theta_max 29.15
_diffrn_reflns_theta_min 2.31
_diffrn_standards_decay_% 0.00
_exptl_absorpt_coefficient_mu 0.726
_exptl_absorpt_correction_T_max 1.000
_exptl_absorpt_correction_T_min 0.810
_exptl_absorpt_correction_type multi-scan
_exptl_crystal_colour Colorless
_exptl_crystal_density_diffrn 1.624
_exptl_crystal_density_method 'not measured'
_exptl_crystal_description 'Rectangular parallelepiped'
_exptl_crystal_F_000 1356
_exptl_crystal_size_max 0.50
_exptl_crystal_size_mid 0.34
_exptl_crystal_size_min 0.18
_refine_diff_density_max 1.464
_refine_diff_density_min -0.673
_refine_diff_density_rms 0.080
_refine_ls_extinction_method none
_refine_ls_goodness_of_fit_ref 1.082
_refine_ls_hydrogen_treatment noref
_refine_ls_matrix_type full
_refine_ls_number_parameters 363
_refine_ls_number_reflns 6823
_refine_ls_number_restraints 0
_refine_ls_restrained_S_all 1.082
_refine_ls_R_factor_all 0.0500
_refine_ls_R_factor_gt 0.0431
_refine_ls_shift/su_max 0.000
_refine_ls_shift/su_mean 0.000
_refine_ls_structure_factor_coef Fsqd
_refine_ls_weighting_details 'calc w=1/[\s^2^(Fo^2^)+(0.0692P)^2^+0.3315P] where P=(Fo^2^+2Fc^2^)/3'
_refine_ls_weighting_scheme calc
_refine_ls_wR_factor_gt 0.1146
_refine_ls_wR_factor_ref 0.1175
_reflns_number_gt 5777
_reflns_number_total 6823
_reflns_threshold_expression >2sigma(I)
_cod_data_source_file C0DT01570A.TXT
_cod_data_source_block Mn_L7py2_4Me_OTf2
_cod_depositor_comments
;
The following automatic conversions were performed:
'_symmetry_cell_setting' value 'Monoclinic' changed to 'monoclinic'
according to '/home/saulius/struct/CIF-dictionaries/cif_core.dic'
dictionary named 'cif_core.dic' version 2.4.1 from 2010-06-29.

Automatic conversion script
Id: cif_fix_enum 1555 2011-01-17 13:19:09Z saulius 
;
_cod_original_sg_symbol_H-M P2(1)/c
_cod_database_code 7015030

loop_
_symmetry_equiv_pos_as_xyz
'x, y, z'
'-x, y+1/2, -z+1/2'
'-x, -y, -z'
'x, -y-1/2, z-1/2'

loop_
_atom_site_label
_atom_site_type_symbol
_atom_site_fract_x
_atom_site_fract_y
_atom_site_fract_z
_atom_site_U_iso_or_equiv
_atom_site_adp_type
_atom_site_occupancy
_atom_site_symmetry_multiplicity
_atom_site_calc_flag
_atom_site_refinement_flags
_atom_site_disorder_assembly
_atom_site_disorder_group
Mn Mn 0.253060(16) 0.13297(3) 0.286960(14) 0.01981(9) Uani 1 1 d . . .
N1 N 0.13708(9) 0.0678(2) 0.22133(8) 0.0255(3) Uani 1 1 d . . .
N2 N 0.19523(10) 0.36815(19) 0.25316(9) 0.0274(4) Uani 1 1 d . . .
N3 N 0.35228(9) 0.31272(19) 0.28452(8) 0.0236(3) Uani 1 1 d . . .
N4 N 0.36187(9) 0.02890(19) 0.35013(9) 0.0243(3) Uani 1 1 d . . .
C1 C 0.11654(12) -0.0762(3) 0.19717(11) 0.0328(5) Uani 1 1 d . . .
H1 H 0.1494 -0.1615 0.2155 0.039 Uiso 1 1 calc R . .
C2 C 0.04926(14) -0.1052(3) 0.14647(13) 0.0442(6) Uani 1 1 d . . .
H2 H 0.0361 -0.2087 0.1312 0.053 Uiso 1 1 calc R . .
C3 C 0.00116(14) 0.0196(4) 0.11828(12) 0.0470(7) Uani 1 1 d . . .
C4 C 0.02298(13) 0.1649(3) 0.14329(12) 0.0433(6) Uani 1 1 d . . .
H4 H -0.0082 0.2524 0.1250 0.052 Uiso 1 1 calc R . .
C5 C 0.08986(12) 0.1871(3) 0.19500(10) 0.0300(4) Uani 1 1 d . . .
C6 C 0.10879(13) 0.3449(3) 0.22780(13) 0.0382(5) Uani 1 1 d . . .
H6A H 0.0898 0.4261 0.1922 0.046 Uiso 1 1 calc R . .
H6B H 0.0789 0.3579 0.2682 0.046 Uiso 1 1 calc R . .
C7 C 0.20426(17) 0.4858(3) 0.31157(14) 0.0480(6) Uani 1 1 d . . .
H7A H 0.1707 0.5776 0.2952 0.058 Uiso 1 1 calc R . .
H7B H 0.1827 0.4407 0.3526 0.058 Uiso 1 1 calc R . .
C8 C 0.28546(17) 0.5379(4) 0.33549(17) 0.0587(8) Uani 1 1 d . . .
H8A H 0.2857 0.5920 0.3814 0.070 Uiso 1 1 calc R . .
H8B H 0.2983 0.6171 0.3012 0.070 Uiso 1 1 calc R . .
C9 C 0.35449(15) 0.4213(3) 0.34584(11) 0.0343(5) Uani 1 1 d . . .
H9A H 0.4063 0.4786 0.3526 0.041 Uiso 1 1 calc R . .
H9B H 0.3520 0.3600 0.3895 0.041 Uiso 1 1 calc R . .
C11 C 0.36349(12) -0.0951(2) 0.39346(11) 0.0283(4) Uani 1 1 d . . .
H11 H 0.3138 -0.1402 0.4007 0.034 Uiso 1 1 calc R . .
C12 C 0.43409(12) -0.1598(2) 0.42796(11) 0.0293(4) Uani 1 1 d . . .
H12 H 0.4325 -0.2495 0.4569 0.035 Uiso 1 1 calc R . .
C13 C 0.50789(12) -0.0927(2) 0.42007(10) 0.0275(4) Uani 1 1 d . . .
C14 C 0.50571(11) 0.0377(2) 0.37714(10) 0.0274(4) Uani 1 1 d . . .
H14 H 0.5545 0.0888 0.3716 0.033 Uiso 1 1 calc R . .
C15 C 0.43287(11) 0.0946(2) 0.34204(10) 0.0244(4) Uani 1 1 d . . .
C16 C 0.42949(11) 0.2288(2) 0.29027(11) 0.0290(4) Uani 1 1 d . . .
H16A H 0.4743 0.3018 0.3063 0.035 Uiso 1 1 calc R . .
H16B H 0.4365 0.1886 0.2429 0.035 Uiso 1 1 calc R . .
C17 C 0.33169(13) 0.3962(2) 0.21584(10) 0.0285(4) Uani 1 1 d . . .
H17A H 0.3537 0.3382 0.1783 0.034 Uiso 1 1 calc R . .
H17B H 0.3568 0.5009 0.2199 0.034 Uiso 1 1 calc R . .
C18 C 0.23873(13) 0.4132(3) 0.19458(11) 0.0334(5) Uani 1 1 d . . .
H18A H 0.2256 0.5227 0.1810 0.040 Uiso 1 1 calc R . .
H18B H 0.2203 0.3468 0.1527 0.040 Uiso 1 1 calc R . .
C21 C -0.07135(17) -0.0027(5) 0.06105(15) 0.0814(12) Uani 1 1 d . . .
H21A H -0.1122 0.0758 0.0666 0.122 Uiso 1 1 calc R . .
H21B H -0.0938 -0.1070 0.0653 0.122 Uiso 1 1 calc R . .
H21C H -0.0549 0.0087 0.0142 0.122 Uiso 1 1 calc R . .
C22 C 0.58512(13) -0.1620(3) 0.45728(11) 0.0345(5) Uani 1 1 d . . .
H22A H 0.6299 -0.0912 0.4530 0.052 Uiso 1 1 calc R . .
H22B H 0.5945 -0.2624 0.4355 0.052 Uiso 1 1 calc R . .
H22C H 0.5814 -0.1776 0.5076 0.052 Uiso 1 1 calc R . .
S1 S 0.13716(3) 0.00992(6) 0.39579(2) 0.02587(12) Uani 1 1 d . . .
O11 O 0.19521(9) 0.12989(17) 0.38271(7) 0.0299(3) Uani 1 1 d . . .
O12 O 0.05458(9) 0.05172(19) 0.37294(8) 0.0349(3) Uani 1 1 d . . .
O13 O 0.16085(9) -0.14443(17) 0.37847(8) 0.0330(3) Uani 1 1 d . . .
C1A C 0.14798(14) 0.0105(3) 0.49287(11) 0.0354(5) Uani 1 1 d . . .
F11 F 0.09907(9) -0.09506(19) 0.51466(8) 0.0512(4) Uani 1 1 d . . .
F12 F 0.22292(8) -0.02402(18) 0.52234(7) 0.0447(3) Uani 1 1 d . . .
F13 F 0.12972(10) 0.14924(18) 0.51733(7) 0.0524(4) Uani 1 1 d . . .
S2 S 0.34095(3) -0.07192(6) 0.15442(2) 0.02438(12) Uani 1 1 d . . .
O21 O 0.29607(8) 0.03930(19) 0.19005(8) 0.0362(4) Uani 1 1 d . . .
O22 O 0.41754(8) -0.01395(19) 0.14162(8) 0.0346(3) Uani 1 1 d . . .
O23 O 0.33972(11) -0.22716(19) 0.18060(10) 0.0511(4) Uani 1 1 d . . .
C2A C 0.28041(13) -0.0800(3) 0.06615(12) 0.0360(5) Uani 1 1 d . . .
F21 F 0.31504(10) -0.1745(2) 0.02425(8) 0.0667(5) Uani 1 1 d . . .
F22 F 0.20766(8) -0.13560(18) 0.06868(7) 0.0489(4) Uani 1 1 d . . .
F23 F 0.27282(9) 0.0585(2) 0.03595(9) 0.0631(5) Uani 1 1 d . . .

loop_
_atom_site_aniso_label
_atom_site_aniso_U_11
_atom_site_aniso_U_22
_atom_site_aniso_U_33
_atom_site_aniso_U_23
_atom_site_aniso_U_13
_atom_site_aniso_U_12
Mn 0.01778(15) 0.02220(16) 0.01892(15) 0.00099(10) 0.00121(11) -0.00028(10)
N1 0.0200(8) 0.0360(9) 0.0205(8) -0.0030(7) 0.0036(6) 0.0003(7)
N2 0.0294(9) 0.0276(9) 0.0251(8) -0.0044(7) 0.0036(7) 0.0049(7)
N3 0.0279(8) 0.0254(8) 0.0173(7) 0.0004(6) 0.0033(6) -0.0039(6)
N4 0.0203(7) 0.0269(8) 0.0251(8) 0.0019(6) 0.0020(6) -0.0014(6)
C1 0.0261(10) 0.0410(12) 0.0324(11) -0.0074(9) 0.0083(8) -0.0077(9)
C2 0.0319(12) 0.0665(17) 0.0371(13) -0.0210(12) 0.0144(10) -0.0221(11)
C3 0.0237(11) 0.091(2) 0.0257(11) -0.0087(12) 0.0032(9) -0.0111(12)
C4 0.0225(10) 0.0776(18) 0.0280(11) 0.0026(11) -0.0015(9) 0.0048(11)
C5 0.0215(9) 0.0451(12) 0.0234(9) -0.0006(9) 0.0035(7) 0.0036(8)
C6 0.0290(11) 0.0430(13) 0.0413(13) -0.0014(10) 0.0016(9) 0.0139(9)
C7 0.0611(16) 0.0404(14) 0.0404(13) -0.0168(11) 0.0017(12) 0.0150(12)
C8 0.0593(17) 0.0595(18) 0.0578(17) -0.0356(15) 0.0107(14) -0.0058(14)
C9 0.0507(13) 0.0296(11) 0.0220(10) -0.0047(8) 0.0037(9) -0.0073(9)
C11 0.0228(9) 0.0323(10) 0.0292(10) 0.0038(8) 0.0020(8) -0.0002(8)
C12 0.0266(10) 0.0320(11) 0.0285(10) 0.0024(8) 0.0015(8) 0.0038(8)
C13 0.0231(9) 0.0374(11) 0.0207(9) -0.0082(8) -0.0002(7) 0.0070(8)
C14 0.0201(9) 0.0373(11) 0.0248(9) -0.0080(8) 0.0034(7) -0.0012(8)
C15 0.0222(9) 0.0297(10) 0.0210(9) -0.0046(7) 0.0023(7) -0.0026(7)
C16 0.0226(9) 0.0353(11) 0.0287(10) 0.0012(8) 0.0030(8) -0.0083(8)
C17 0.0376(11) 0.0276(10) 0.0216(9) 0.0042(8) 0.0086(8) -0.0045(8)
C18 0.0440(12) 0.0314(11) 0.0239(10) 0.0070(8) 0.0025(9) -0.0024(9)
C21 0.0332(14) 0.171(4) 0.0369(15) -0.0256(19) -0.0023(12) -0.0217(19)
C22 0.0264(10) 0.0481(13) 0.0279(10) -0.0054(9) 0.0003(8) 0.0118(9)
S1 0.0218(2) 0.0348(3) 0.0213(2) 0.00219(18) 0.00416(18) 0.00057(18)
O11 0.0304(8) 0.0385(8) 0.0213(7) 0.0022(6) 0.0052(6) -0.0040(6)
O12 0.0233(7) 0.0465(9) 0.0342(8) 0.0036(7) 0.0027(6) 0.0038(6)
O13 0.0277(7) 0.0364(8) 0.0351(8) -0.0013(6) 0.0051(6) 0.0013(6)
C1A 0.0369(12) 0.0454(13) 0.0252(10) 0.0064(9) 0.0091(9) 0.0049(10)
F11 0.0475(8) 0.0688(10) 0.0412(8) 0.0215(7) 0.0190(7) -0.0024(7)
F12 0.0378(7) 0.0662(10) 0.0277(7) 0.0090(6) -0.0028(6) 0.0023(6)
F13 0.0759(11) 0.0573(10) 0.0263(7) -0.0020(6) 0.0145(7) 0.0147(8)
S2 0.0227(2) 0.0261(3) 0.0246(2) 0.00054(18) 0.00459(18) 0.00388(18)
O21 0.0242(7) 0.0503(10) 0.0337(8) -0.0183(7) 0.0035(6) 0.0037(6)
O22 0.0224(7) 0.0461(9) 0.0354(8) 0.0025(7) 0.0050(6) 0.0018(6)
O23 0.0607(11) 0.0330(9) 0.0599(11) 0.0159(8) 0.0106(9) 0.0022(8)
C2A 0.0316(11) 0.0480(13) 0.0290(11) -0.0086(10) 0.0068(9) -0.0087(10)
F21 0.0576(10) 0.1008(13) 0.0466(9) -0.0417(9) 0.0241(8) -0.0186(9)
F22 0.0341(7) 0.0747(11) 0.0375(8) -0.0184(7) 0.0045(6) -0.0189(7)
F23 0.0563(10) 0.0754(12) 0.0486(9) 0.0251(8) -0.0194(7) -0.0126(8)

loop_
_atom_type_symbol
_atom_type_description
_atom_type_scat_dispersion_real
_atom_type_scat_dispersion_imag
_atom_type_scat_source
C C 0.0033 0.0016 'International Tables Vol C Tables 4.2.6.8 and 6.1.1.4'
H H 0.0000 0.0000 'International Tables Vol C Tables 4.2.6.8 and 6.1.1.4'
N N 0.0061 0.0033 'International Tables Vol C Tables 4.2.6.8 and 6.1.1.4'
O O 0.0106 0.0060 'International Tables Vol C Tables 4.2.6.8 and 6.1.1.4'
F F 0.0171 0.0103 'International Tables Vol C Tables 4.2.6.8 and 6.1.1.4'
S S 0.1246 0.1234 'International Tables Vol C Tables 4.2.6.8 and 6.1.1.4'
Mn Mn 0.3368 0.7283 'International Tables Vol C Tables 4.2.6.8 and 6.1.1.4'

loop_
_geom_angle_atom_site_label_1
_geom_angle_atom_site_label_2
_geom_angle_atom_site_label_3
_geom_angle
_geom_angle_site_symmetry_1
_geom_angle_site_symmetry_3
_geom_angle_publ_flag
O11 Mn N4 88.78(6) . . ?
O11 Mn N1 90.07(6) . . ?
N4 Mn N1 141.57(7) . . ?
O11 Mn O21 157.49(6) . . ?
N4 Mn O21 87.58(6) . . ?
N1 Mn O21 79.20(6) . . ?
O11 Mn N3 116.46(6) . . ?
N4 Mn N3 74.91(6) . . ?
N1 Mn N3 137.84(6) . . ?
O21 Mn N3 83.93(6) . . ?
O11 Mn N2 91.19(6) . . ?
N4 Mn N2 141.91(6) . . ?
N1 Mn N2 76.51(7) . . ?
O21 Mn N2 105.23(6) . . ?
N3 Mn N2 71.13(7) . . ?
C5 N1 C1 117.88(18) . . ?
C5 N1 Mn 115.73(14) . . ?
C1 N1 Mn 125.52(14) . . ?
C6 N2 C18 111.54(17) . . ?
C6 N2 C7 108.46(17) . . ?
C18 N2 C7 112.42(18) . . ?
C6 N2 Mn 109.05(13) . . ?
C18 N2 Mn 101.83(12) . . ?
C7 N2 Mn 113.44(14) . . ?
C16 N3 C17 112.48(15) . . ?
C16 N3 C9 109.52(16) . . ?
C17 N3 C9 111.27(16) . . ?
C16 N3 Mn 107.83(12) . . ?
C17 N3 Mn 105.96(12) . . ?
C9 N3 Mn 109.64(12) . . ?
C11 N4 C15 117.86(17) . . ?
C11 N4 Mn 126.08(13) . . ?
C15 N4 Mn 116.03(13) . . ?
N1 C1 C2 122.7(2) . . ?
N1 C1 H1 118.7 . . ?
C2 C1 H1 118.7 . . ?
C1 C2 C3 119.2(2) . . ?
C1 C2 H2 120.4 . . ?
C3 C2 H2 120.4 . . ?
C4 C3 C2 117.3(2) . . ?
C4 C3 C21 120.6(3) . . ?
C2 C3 C21 122.1(3) . . ?
C3 C4 C5 121.1(2) . . ?
C3 C4 H4 119.4 . . ?
C5 C4 H4 119.4 . . ?
N1 C5 C4 121.7(2) . . ?
N1 C5 C6 117.18(18) . . ?
C4 C5 C6 120.9(2) . . ?
N2 C6 C5 113.11(17) . . ?
N2 C6 H6A 109.0 . . ?
C5 C6 H6A 109.0 . . ?
N2 C6 H6B 109.0 . . ?
C5 C6 H6B 109.0 . . ?
H6A C6 H6B 107.8 . . ?
C8 C7 N2 115.2(2) . . ?
C8 C7 H7A 108.5 . . ?
N2 C7 H7A 108.5 . . ?
C8 C7 H7B 108.5 . . ?
N2 C7 H7B 108.5 . . ?
H7A C7 H7B 107.5 . . ?
C7 C8 C9 120.1(2) . . ?
C7 C8 H8A 107.3 . . ?
C9 C8 H8A 107.3 . . ?
C7 C8 H8B 107.3 . . ?
C9 C8 H8B 107.3 . . ?
H8A C8 H8B 106.9 . . ?
N3 C9 C8 112.65(18) . . ?
N3 C9 H9A 109.1 . . ?
C8 C9 H9A 109.1 . . ?
N3 C9 H9B 109.1 . . ?
C8 C9 H9B 109.1 . . ?
H9A C9 H9B 107.8 . . ?
N4 C11 C12 122.98(19) . . ?
N4 C11 H11 118.5 . . ?
C12 C11 H11 118.5 . . ?
C11 C12 C13 119.6(2) . . ?
C11 C12 H12 120.2 . . ?
C13 C12 H12 120.2 . . ?
C14 C13 C12 117.11(18) . . ?
C14 C13 C22 122.75(19) . . ?
C12 C13 C22 120.1(2) . . ?
C13 C14 C15 120.61(18) . . ?
C13 C14 H14 119.7 . . ?
C15 C14 H14 119.7 . . ?
N4 C15 C14 121.76(19) . . ?
N4 C15 C16 116.69(17) . . ?
C14 C15 C16 121.50(17) . . ?
N3 C16 C15 111.33(15) . . ?
N3 C16 H16A 109.4 . . ?
C15 C16 H16A 109.4 . . ?
N3 C16 H16B 109.4 . . ?
C15 C16 H16B 109.4 . . ?
H16A C16 H16B 108.0 . . ?
N3 C17 C18 111.10(16) . . ?
N3 C17 H17A 109.4 . . ?
C18 C17 H17A 109.4 . . ?
N3 C17 H17B 109.4 . . ?
C18 C17 H17B 109.4 . . ?
H17A C17 H17B 108.0 . . ?
N2 C18 C17 111.92(16) . . ?
N2 C18 H18A 109.2 . . ?
C17 C18 H18A 109.2 . . ?
N2 C18 H18B 109.2 . . ?
C17 C18 H18B 109.2 . . ?
H18A C18 H18B 107.9 . . ?
C3 C21 H21A 109.5 . . ?
C3 C21 H21B 109.5 . . ?
H21A C21 H21B 109.5 . . ?
C3 C21 H21C 109.5 . . ?
H21A C21 H21C 109.5 . . ?
H21B C21 H21C 109.5 . . ?
C13 C22 H22A 109.5 . . ?
C13 C22 H22B 109.5 . . ?
H22A C22 H22B 109.5 . . ?
C13 C22 H22C 109.5 . . ?
H22A C22 H22C 109.5 . . ?
H22B C22 H22C 109.5 . . ?
O12 S1 O13 116.81(9) . . ?
O12 S1 O11 114.25(9) . . ?
O13 S1 O11 113.14(9) . . ?
O12 S1 C1A 104.14(10) . . ?
O13 S1 C1A 104.33(10) . . ?
O11 S1 C1A 101.92(10) . . ?
S1 O11 Mn 122.82(8) . . ?
F12 C1A F13 107.84(19) . . ?
F12 C1A F11 107.84(18) . . ?
F13 C1A F11 108.16(18) . . ?
F12 C1A S1 111.34(14) . . ?
F13 C1A S1 111.37(15) . . ?
F11 C1A S1 110.17(16) . . ?
O23 S2 O22 116.51(10) . . ?
O23 S2 O21 114.51(11) . . ?
O22 S2 O21 113.41(10) . . ?
O23 S2 C2A 104.51(11) . . ?
O22 S2 C2A 103.98(10) . . ?
O21 S2 C2A 101.59(10) . . ?
S2 O21 Mn 152.01(11) . . ?
F23 C2A F22 108.4(2) . . ?
F23 C2A F21 108.0(2) . . ?
F22 C2A F21 107.17(18) . . ?
F23 C2A S2 111.70(16) . . ?
F22 C2A S2 111.45(16) . . ?
F21 C2A S2 110.02(17) . . ?

loop_
_geom_bond_atom_site_label_1
_geom_bond_atom_site_label_2
_geom_bond_distance
_geom_bond_site_symmetry_2
_geom_bond_publ_flag
Mn O11 2.1977(16) . ?
Mn N4 2.2133(17) . ?
Mn N1 2.2157(17) . ?
Mn O21 2.2353(16) . ?
Mn N3 2.2770(17) . ?
Mn N2 2.2883(18) . ?
N1 C5 1.343(3) . ?
N1 C1 1.345(3) . ?
N2 C6 1.471(3) . ?
N2 C18 1.478(3) . ?
N2 C7 1.493(3) . ?
N3 C16 1.473(3) . ?
N3 C17 1.485(2) . ?
N3 C9 1.490(3) . ?
N4 C11 1.344(3) . ?
N4 C15 1.350(2) . ?
C1 C2 1.389(3) . ?
C1 H1 0.9500 . ?
C2 C3 1.398(4) . ?
C2 H2 0.9500 . ?
C3 C4 1.364(4) . ?
C3 C21 1.514(3) . ?
C4 C5 1.386(3) . ?
C4 H4 0.9500 . ?
C5 C6 1.504(3) . ?
C6 H6A 0.9900 . ?
C6 H6B 0.9900 . ?
C7 C8 1.440(4) . ?
C7 H7A 0.9900 . ?
C7 H7B 0.9900 . ?
C8 C9 1.521(4) . ?
C8 H8A 0.9900 . ?
C8 H8B 0.9900 . ?
C9 H9A 0.9900 . ?
C9 H9B 0.9900 . ?
C11 C12 1.379(3) . ?
C11 H11 0.9500 . ?
C12 C13 1.397(3) . ?
C12 H12 0.9500 . ?
C13 C14 1.383(3) . ?
C13 C22 1.501(3) . ?
C14 C15 1.388(3) . ?
C14 H14 0.9500 . ?
C15 C16 1.512(3) . ?
C16 H16A 0.9900 . ?
C16 H16B 0.9900 . ?
C17 C18 1.558(3) . ?
C17 H17A 0.9900 . ?
C17 H17B 0.9900 . ?
C18 H18A 0.9900 . ?
C18 H18B 0.9900 . ?
C21 H21A 0.9800 . ?
C21 H21B 0.9800 . ?
C21 H21C 0.9800 . ?
C22 H22A 0.9800 . ?
C22 H22B 0.9800 . ?
C22 H22C 0.9800 . ?
S1 O12 1.4331(16) . ?
S1 O13 1.4363(16) . ?
S1 O11 1.4661(15) . ?
S1 C1A 1.830(2) . ?
C1A F12 1.329(2) . ?
C1A F13 1.332(3) . ?
C1A F11 1.332(3) . ?
S2 O23 1.4239(17) . ?
S2 O22 1.4356(16) . ?
S2 O21 1.4495(15) . ?
S2 C2A 1.825(2) . ?
C2A F23 1.318(3) . ?
C2A F22 1.320(3) . ?
C2A F21 1.334(3) . ?

loop_
_geom_torsion_atom_site_label_1
_geom_torsion_atom_site_label_2
_geom_torsion_atom_site_label_3
_geom_torsion_atom_site_label_4
_geom_torsion
_geom_torsion_site_symmetry_1
_geom_torsion_site_symmetry_2
_geom_torsion_site_symmetry_3
_geom_torsion_site_symmetry_4
_geom_torsion_publ_flag
O11 Mn N1 C5 90.41(14) . . . . ?
N4 Mn N1 C5 178.54(13) . . . . ?
O21 Mn N1 C5 -109.51(14) . . . . ?
N3 Mn N1 C5 -41.29(17) . . . . ?
N2 Mn N1 C5 -0.80(13) . . . . ?
O11 Mn N1 C1 -100.56(16) . . . . ?
N4 Mn N1 C1 -12.4(2) . . . . ?
O21 Mn N1 C1 59.52(16) . . . . ?
N3 Mn N1 C1 127.74(16) . . . . ?
N2 Mn N1 C1 168.23(17) . . . . ?
O11 Mn N2 C6 -72.88(14) . . . . ?
N4 Mn N2 C6 -162.42(13) . . . . ?
N1 Mn N2 C6 16.91(13) . . . . ?
O21 Mn N2 C6 91.54(14) . . . . ?
N3 Mn N2 C6 169.48(15) . . . . ?
O11 Mn N2 C18 169.14(12) . . . . ?
N4 Mn N2 C18 79.60(15) . . . . ?
N1 Mn N2 C18 -101.07(13) . . . . ?
O21 Mn N2 C18 -26.44(13) . . . . ?
N3 Mn N2 C18 51.50(12) . . . . ?
O11 Mn N2 C7 48.10(16) . . . . ?
N4 Mn N2 C7 -41.4(2) . . . . ?
N1 Mn N2 C7 137.89(17) . . . . ?
O21 Mn N2 C7 -147.48(16) . . . . ?
N3 Mn N2 C7 -69.53(16) . . . . ?
O11 Mn N3 C16 110.25(12) . . . . ?
N4 Mn N3 C16 29.39(11) . . . . ?
N1 Mn N3 C16 -126.26(12) . . . . ?
O21 Mn N3 C16 -59.73(12) . . . . ?
N2 Mn N3 C16 -168.12(13) . . . . ?
O11 Mn N3 C17 -129.10(12) . . . . ?
N4 Mn N3 C17 150.04(13) . . . . ?
N1 Mn N3 C17 -5.61(16) . . . . ?
O21 Mn N3 C17 60.92(12) . . . . ?
N2 Mn N3 C17 -47.48(12) . . . . ?
O11 Mn N3 C9 -8.92(15) . . . . ?
N4 Mn N3 C9 -89.79(13) . . . . ?
N1 Mn N3 C9 114.56(14) . . . . ?
O21 Mn N3 C9 -178.90(13) . . . . ?
N2 Mn N3 C9 72.70(13) . . . . ?
O11 Mn N4 C11 48.28(17) . . . . ?
N1 Mn N4 C11 -40.3(2) . . . . ?
O21 Mn N4 C11 -109.50(17) . . . . ?
N3 Mn N4 C11 166.13(18) . . . . ?
N2 Mn N4 C11 138.65(16) . . . . ?
O11 Mn N4 C15 -133.90(14) . . . . ?
N1 Mn N4 C15 137.51(13) . . . . ?
O21 Mn N4 C15 68.32(14) . . . . ?
N3 Mn N4 C15 -16.05(13) . . . . ?
N2 Mn N4 C15 -43.53(18) . . . . ?
C5 N1 C1 C2 0.2(3) . . . . ?
Mn N1 C1 C2 -168.60(15) . . . . ?
N1 C1 C2 C3 1.0(3) . . . . ?
C1 C2 C3 C4 -0.8(3) . . . . ?
C1 C2 C3 C21 177.8(2) . . . . ?
C2 C3 C4 C5 -0.5(3) . . . . ?
C21 C3 C4 C5 -179.1(2) . . . . ?
C1 N1 C5 C4 -1.6(3) . . . . ?
Mn N1 C5 C4 168.35(16) . . . . ?
C1 N1 C5 C6 173.99(18) . . . . ?
Mn N1 C5 C6 -16.1(2) . . . . ?
C3 C4 C5 N1 1.7(3) . . . . ?
C3 C4 C5 C6 -173.6(2) . . . . ?
C18 N2 C6 C5 81.6(2) . . . . ?
C7 N2 C6 C5 -154.06(19) . . . . ?
Mn N2 C6 C5 -30.1(2) . . . . ?
N1 C5 C6 N2 32.1(3) . . . . ?
C4 C5 C6 N2 -152.4(2) . . . . ?
C6 N2 C7 C8 -171.7(2) . . . . ?
C18 N2 C7 C8 -47.9(3) . . . . ?
Mn N2 C7 C8 67.0(3) . . . . ?
N2 C7 C8 C9 -42.6(4) . . . . ?
C16 N3 C9 C8 167.0(2) . . . . ?
C17 N3 C9 C8 42.0(3) . . . . ?
Mn N3 C9 C8 -74.9(2) . . . . ?
C7 C8 C9 N3 47.3(3) . . . . ?
C15 N4 C11 C12 -1.9(3) . . . . ?
Mn N4 C11 C12 175.89(15) . . . . ?
N4 C11 C12 C13 2.0(3) . . . . ?
C11 C12 C13 C14 0.0(3) . . . . ?
C11 C12 C13 C22 -179.97(19) . . . . ?
C12 C13 C14 C15 -2.0(3) . . . . ?
C22 C13 C14 C15 177.94(18) . . . . ?
C11 N4 C15 C14 -0.2(3) . . . . ?
Mn N4 C15 C14 -178.25(14) . . . . ?
C11 N4 C15 C16 177.11(18) . . . . ?
Mn N4 C15 C16 -0.9(2) . . . . ?
C13 C14 C15 N4 2.2(3) . . . . ?
C13 C14 C15 C16 -175.00(18) . . . . ?
C17 N3 C16 C15 -155.56(16) . . . . ?
C9 N3 C16 C15 80.1(2) . . . . ?
Mn N3 C16 C15 -39.10(17) . . . . ?
N4 C15 C16 N3 28.0(2) . . . . ?
C14 C15 C16 N3 -154.60(17) . . . . ?
C16 N3 C17 C18 152.27(17) . . . . ?
C9 N3 C17 C18 -84.4(2) . . . . ?
Mn N3 C17 C18 34.68(19) . . . . ?
C6 N2 C18 C17 -165.12(17) . . . . ?
C7 N2 C18 C17 72.8(2) . . . . ?
Mn N2 C18 C17 -48.94(18) . . . . ?
N3 C17 C18 N2 10.2(2) . . . . ?
O12 S1 O11 Mn -94.14(12) . . . . ?
O13 S1 O11 Mn 42.78(13) . . . . ?
C1A S1 O11 Mn 154.21(10) . . . . ?
N4 Mn O11 S1 -100.31(11) . . . . ?
N1 Mn O11 S1 41.27(11) . . . . ?
O21 Mn O11 S1 -19.6(2) . . . . ?
N3 Mn O11 S1 -172.76(9) . . . . ?
N2 Mn O11 S1 117.78(11) . . . . ?
O12 S1 C1A F12 -178.91(16) . . . . ?
O13 S1 C1A F12 58.11(18) . . . . ?
O11 S1 C1A F12 -59.83(18) . . . . ?
O12 S1 C1A F13 -58.51(18) . . . . ?
O13 S1 C1A F13 178.50(15) . . . . ?
O11 S1 C1A F13 60.57(18) . . . . ?
O12 S1 C1A F11 61.50(17) . . . . ?
O13 S1 C1A F11 -61.48(17) . . . . ?
O11 S1 C1A F11 -179.42(15) . . . . ?
O23 S2 O21 Mn 36.4(2) . . . . ?
O22 S2 O21 Mn -100.6(2) . . . . ?
C2A S2 O21 Mn 148.4(2) . . . . ?
O11 Mn O21 S2 -54.4(3) . . . . ?
N4 Mn O21 S2 26.5(2) . . . . ?
N1 Mn O21 S2 -117.2(2) . . . . ?
N3 Mn O21 S2 101.6(2) . . . . ?
N2 Mn O21 S2 170.1(2) . . . . ?
O23 S2 C2A F23 177.14(16) . . . . ?
O22 S2 C2A F23 -60.20(18) . . . . ?
O21 S2 C2A F23 57.76(18) . . . . ?
O23 S2 C2A F22 55.77(19) . . . . ?
O22 S2 C2A F22 178.42(16) . . . . ?
O21 S2 C2A F22 -63.61(19) . . . . ?
O23 S2 C2A F21 -62.97(19) . . . . ?
O22 S2 C2A F21 59.69(19) . . . . ?
O21 S2 C2A F21 177.65(16) . . . . ?
